data_4128137
loop_
_publ_author_name
'Du, Shanshan'
'Yang, Jimin'
'Hu, Jingyuan'
'Chai, Zhengqi'
'Luo, Gen'
'Luo, Yi'
'Zhang, Wen-Xiong'
'Xi, Zhenfeng'

_publ_section_title
;
 Direct Functionalization of White Phosphorus to Cyclotetraphosphanes:
 Selective Formation of Four P-C Bonds.
;
_journal_issue 17
_journal_name_full 'Journal of the American Chemical Society'
_journal_page_first 6843
_journal_page_last 6847
_journal_paper_doi 10.1021/jacs.9b02628
_journal_volume 141
_journal_year 2019
_chemical_formula_moiety 'C16 H32 K O P Si2'
_chemical_formula_sum 'C16 H32 K O P Si2'
_chemical_formula_weight 366.66
_space_group_crystal_system monoclinic
_space_group_IT_number 14
_space_group_name_Hall '-P 2ybc'
_space_group_name_H-M_alt 'P 1 21/c 1'
_symmetry_space_group_name_Hall '-P 2ybc'
_symmetry_space_group_name_H-M 'P 1 21/c 1'
_atom_sites_solution_hydrogens geom
_audit_creation_date 2017-05-23
_audit_creation_method
;
Olex2 1.2
(compiled 2017.03.02 svn.r3394 for OlexSys, GUI svn.r5324)
;
_cell_angle_alpha 90
_cell_angle_beta 95.493(7)
_cell_angle_gamma 90
_cell_formula_units_Z 4
_cell_length_a 15.9907(14)
_cell_length_b 12.3762(11)
_cell_length_c 10.9542(9)
_cell_measurement_reflns_used 1835
_cell_measurement_temperature 179.9(4)
_cell_measurement_theta_max 24.1400
_cell_measurement_theta_min 3.8340
_cell_volume 2157.9(3)
_computing_cell_refinement 'CrysAlisPro 1.171.39.20a (Rigaku OD, 2015)'
_computing_data_collection 'CrysAlisPro 1.171.39.20a (Rigaku OD, 2015)'
_computing_data_reduction 'CrysAlisPro 1.171.39.20a (Rigaku OD, 2015)'
_computing_molecular_graphics 'Olex2 (Dolomanov et al., 2009)'
_computing_publication_material 'Olex2 (Dolomanov et al., 2009)'
_computing_structure_refinement 'ShelXL (Sheldrick, 2015)'
_diffrn_ambient_environment N~2~
_diffrn_ambient_temperature 179.9(4)
_diffrn_detector 'CCD plate'
_diffrn_measured_fraction_theta_full 0.997
_diffrn_measured_fraction_theta_max 0.997
_diffrn_measurement_details
;
List of Runs (angles in degrees, time in seconds):

  # Type    Start    End  Width  t~exp~   \w     \q     \k     \f   Frames
--------------------------------------------------------------------------
  1  \w    -90.00 -34.00   0.50   12.00    --   -1.70 -19.00-150.00  112
  2  \w     -5.00  29.00   0.50   12.00    --   -1.70 -82.00  30.00   68
  3  \w     -9.00  16.00   0.50   12.00    --   -1.70 -19.00-150.00   50
  4  \w    -30.00  12.00   0.50   12.00    --   -1.70 -82.00-120.00   84
  5  \w    -46.00 -14.00   0.50   12.00    --    1.90 -77.00 -60.00   64
  6  \w    -16.00  52.00   0.50   12.00    --    1.90  19.00-150.00  136
  7  \w    -26.00  -1.00   0.50   12.00    --    1.90 -82.00 -90.00   50
;
_diffrn_measurement_device 'four-circle diffractometer'
_diffrn_measurement_device_type 'XtaLAB Pro: Kappa single'
_diffrn_measurement_method '\w scans'
_diffrn_orient_matrix_type 'CrysAlisPro convention (1999,Acta A55,543-557)'
_diffrn_orient_matrix_UB_11 0.0134622000
_diffrn_orient_matrix_UB_12 -0.0542104000
_diffrn_orient_matrix_UB_13 0.0094046000
_diffrn_orient_matrix_UB_21 0.0003098000
_diffrn_orient_matrix_UB_22 0.0071216000
_diffrn_orient_matrix_UB_23 0.0642888000
_diffrn_orient_matrix_UB_31 -0.0424954000
_diffrn_orient_matrix_UB_32 -0.0171113000
_diffrn_orient_matrix_UB_33 -0.0029915000
_diffrn_radiation_monochromator graphite
_diffrn_radiation_probe x-ray
_diffrn_radiation_type MoK\a
_diffrn_radiation_wavelength 0.71073
_diffrn_reflns_av_R_equivalents 0.1083
_diffrn_reflns_av_unetI/netI 0.0744
_diffrn_reflns_Laue_measured_fraction_full 0.997
_diffrn_reflns_Laue_measured_fraction_max 0.997
_diffrn_reflns_limit_h_max 19
_diffrn_reflns_limit_h_min -19
_diffrn_reflns_limit_k_max 15
_diffrn_reflns_limit_k_min -14
_diffrn_reflns_limit_l_max 13
_diffrn_reflns_limit_l_min -13
_diffrn_reflns_number 20612
_diffrn_reflns_point_group_measured_fraction_full 0.997
_diffrn_reflns_point_group_measured_fraction_max 0.997
_diffrn_reflns_theta_full 25.242
_diffrn_reflns_theta_max 26.018
_diffrn_reflns_theta_min 3.698
_diffrn_source 'fine-focus sealed X-ray tube'
_diffrn_source_type 'Enhance (Mo) X-ray Source'
_exptl_absorpt_coefficient_mu 0.429
_exptl_absorpt_correction_T_max 1.00000
_exptl_absorpt_correction_T_min 0.85148
_exptl_absorpt_correction_type multi-scan
_exptl_absorpt_process_details
;
CrysAlisPro 1.171.39.20a (Rigaku Oxford Diffraction, 2015)
Empirical absorption correction using spherical harmonics,
 implemented in SCALE3 ABSPACK scaling algorithm.
;
_exptl_crystal_colour 'metallic whiteish colourless'
_exptl_crystal_colour_lustre metallic
_exptl_crystal_colour_modifier whiteish
_exptl_crystal_colour_primary colourless
_exptl_crystal_density_diffrn 1.129
_exptl_crystal_description block
_exptl_crystal_F_000 792
_exptl_crystal_size_max 0.1
_exptl_crystal_size_mid 0.1
_exptl_crystal_size_min 0.1
_refine_diff_density_max 0.409
_refine_diff_density_min -0.283
_refine_diff_density_rms 0.066
_refine_ls_extinction_method none
_refine_ls_goodness_of_fit_ref 1.041
_refine_ls_hydrogen_treatment constr
_refine_ls_matrix_type full
_refine_ls_number_parameters 198
_refine_ls_number_reflns 4240
_refine_ls_number_restraints 1
_refine_ls_restrained_S_all 1.047
_refine_ls_R_factor_all 0.0996
_refine_ls_R_factor_gt 0.0655
_refine_ls_shift/su_max 0.000
_refine_ls_shift/su_mean 0.000
_refine_ls_structure_factor_coef Fsqd
_refine_ls_weighting_details 'w=1/[\s^2^(Fo^2^)+(0.0548P)^2^+1.7941P] where P=(Fo^2^+2Fc^2^)/3'
_refine_ls_weighting_scheme calc
_refine_ls_wR_factor_gt 0.1299
_refine_ls_wR_factor_ref 0.1429
_reflns_Friedel_coverage 0.000
_reflns_number_gt 3030
_reflns_number_total 4240
_reflns_threshold_expression 'I > 2\s(I)'
_cod_data_source_file ja9b02628_si_002.cif
_cod_data_source_block 6
_cod_database_code 4128137
_shelx_shelxl_version_number 2014/7
_chemical_oxdiff_formula 'C1 H1 Si1 P1 K1 Li1 O1'
_shelx_space_group_comment
;
The symmetry employed for this shelxl refinement is uniquely defined
by the following loop, which should always be used as a source of
symmetry information in preference to the above space-group names.
They are only intended as comments.
;
_reflns_odcompleteness_completeness 99.56
_reflns_odcompleteness_iscentric 1
_reflns_odcompleteness_theta 27.42
_olex2_refinement_description
;
1. Fixed Uiso
 At 1.2 times of:
  All C(H,H) groups
 At 1.5 times of:
  All C(H,H,H) groups
2. Restrained distances
 C1_$1-C5_$1
 3.3 with sigma of 0.04
3.a Secondary CH2 refined with riding coordinates:
 C13(H13a,H13b), C14(H14a,H14b), C15(H15a,H15b), C16(H16a,H16b)
3.b Idealised Me refined as rotating group:
 C5(H5a,H5b,H5c), C6(H6a,H6b,H6c), C7(H7a,H7b,H7c), C8(H8a,H8b,H8c), C9(H9a,
 H9b,H9c), C10(H10a,H10b,H10c), C11(H11a,H11b,H11c), C12(H12a,H12b,H12c)
;
_olex2_submission_special_instructions 'No special instructions were received'
_oxdiff_exptl_absorpt_empirical_details
;
Empirical correction (ABSPACK) includes:
- Absorption correction using spherical harmonics
- Frame scaling
;
_oxdiff_exptl_absorpt_empirical_full_max 1.228
_oxdiff_exptl_absorpt_empirical_full_min 0.728

loop_
_space_group_symop_operation_xyz
'x, y, z'
'-x, y+1/2, -z+1/2'
'-x, -y, -z'
'x, -y-1/2, z-1/2'

loop_
_atom_site_label
_atom_site_type_symbol
_atom_site_fract_x
_atom_site_fract_y
_atom_site_fract_z
_atom_site_U_iso_or_equiv
_atom_site_adp_type
_atom_site_occupancy
_atom_site_site_symmetry_order
_atom_site_calc_flag
_atom_site_refinement_flags_posn
K1 K 0.25416(5) 0.33041(7) 0.52432(7) 0.0359(2) Uani 1 1 d .
P1 P 0.28871(6) 0.35441(7) 0.23283(8) 0.0295(2) Uani 1 1 d .
Si1 Si 0.45128(7) 0.20806(9) 0.26435(10) 0.0344(3) Uani 1 1 d .
Si2 Si 0.09266(7) 0.38737(9) 0.23516(10) 0.0372(3) Uani 1 1 d .
O1 O 0.2493(2) 0.5528(2) 0.5294(3) 0.0599(9) Uani 1 1 d .
C1 C 0.3384(2) 0.2317(3) 0.2821(3) 0.0290(8) Uani 1 1 d D
C2 C 0.2783(2) 0.1547(3) 0.3114(3) 0.0305(8) Uani 1 1 d .
C3 C 0.1952(2) 0.1933(3) 0.2945(3) 0.0306(8) Uani 1 1 d .
C4 C 0.1880(2) 0.3016(3) 0.2517(3) 0.0304(8) Uani 1 1 d .
C5 C 0.4591(3) 0.1252(3) 0.1217(4) 0.0447(10) Uani 1 1 d D
H5A H 0.4250 0.0597 0.1256 0.067 Uiso 1 1 calc GR
H5B H 0.5179 0.1051 0.1158 0.067 Uiso 1 1 calc GR
H5C H 0.4385 0.1677 0.0495 0.067 Uiso 1 1 calc GR
C6 C 0.5114(3) 0.1350(4) 0.3949(4) 0.0540(11) Uani 1 1 d .
H6A H 0.5104 0.1776 0.4701 0.081 Uiso 1 1 calc GR
H6B H 0.5697 0.1249 0.3765 0.081 Uiso 1 1 calc GR
H6C H 0.4855 0.0644 0.4061 0.081 Uiso 1 1 calc GR
C7 C 0.5045(3) 0.3405(4) 0.2472(4) 0.0531(11) Uani 1 1 d .
H7A H 0.4748 0.3810 0.1795 0.080 Uiso 1 1 calc GR
H7B H 0.5627 0.3281 0.2298 0.080 Uiso 1 1 calc GR
H7C H 0.5040 0.3819 0.3233 0.080 Uiso 1 1 calc GR
C8 C 0.0022(3) 0.3273(4) 0.1369(4) 0.0601(13) Uani 1 1 d .
H8A H 0.0191 0.3133 0.0547 0.090 Uiso 1 1 calc GR
H8B H -0.0451 0.3779 0.1311 0.090 Uiso 1 1 calc GR
H8C H -0.0146 0.2594 0.1734 0.090 Uiso 1 1 calc GR
C9 C 0.0548(3) 0.4154(4) 0.3882(4) 0.0562(12) Uani 1 1 d .
H9A H 0.0442 0.3470 0.4290 0.084 Uiso 1 1 calc GR
H9B H 0.0027 0.4576 0.3773 0.084 Uiso 1 1 calc GR
H9C H 0.0977 0.4565 0.4387 0.084 Uiso 1 1 calc GR
C10 C 0.1191(3) 0.5208(4) 0.1684(5) 0.0575(12) Uani 1 1 d .
H10A H 0.1596 0.5588 0.2259 0.086 Uiso 1 1 calc GR
H10B H 0.0679 0.5643 0.1536 0.086 Uiso 1 1 calc GR
H10C H 0.1436 0.5092 0.0908 0.086 Uiso 1 1 calc GR
C11 C 0.3002(3) 0.0413(3) 0.3577(4) 0.0454(10) Uani 1 1 d .
H11A H 0.3141 0.0433 0.4468 0.068 Uiso 1 1 calc GR
H11B H 0.3485 0.0143 0.3182 0.068 Uiso 1 1 calc GR
H11C H 0.2519 -0.0065 0.3380 0.068 Uiso 1 1 calc GR
C12 C 0.1203(3) 0.1240(3) 0.3205(4) 0.0484(10) Uani 1 1 d .
H12A H 0.1279 0.0984 0.4055 0.073 Uiso 1 1 calc GR
H12B H 0.1161 0.0620 0.2647 0.073 Uiso 1 1 calc GR
H12C H 0.0688 0.1672 0.3081 0.073 Uiso 1 1 calc GR
C13 C 0.3071(3) 0.6080(4) 0.4603(5) 0.0650(14) Uani 1 1 d .
H13A H 0.3146 0.5683 0.3837 0.078 Uiso 1 1 calc R
H13B H 0.3624 0.6149 0.5086 0.078 Uiso 1 1 calc R
C14 C 0.2701(5) 0.7160(5) 0.4324(6) 0.093(2) Uani 1 1 d .
H14A H 0.3144 0.7711 0.4263 0.111 Uiso 1 1 calc R
H14B H 0.2327 0.7149 0.3550 0.111 Uiso 1 1 calc R
C15 C 0.2228(6) 0.7365(6) 0.5372(9) 0.128(3) Uani 1 1 d .
H15A H 0.2577 0.7768 0.6015 0.154 Uiso 1 1 calc R
H15B H 0.1719 0.7795 0.5120 0.154 Uiso 1 1 calc R
C16 C 0.2002(5) 0.6329(5) 0.5823(7) 0.104(2) Uani 1 1 d .
H16A H 0.2109 0.6309 0.6728 0.125 Uiso 1 1 calc R
H16B H 0.1397 0.6190 0.5598 0.125 Uiso 1 1 calc R

loop_
_atom_site_aniso_label
_atom_site_aniso_U_11
_atom_site_aniso_U_22
_atom_site_aniso_U_33
_atom_site_aniso_U_23
_atom_site_aniso_U_13
_atom_site_aniso_U_12
K1 0.0518(5) 0.0315(5) 0.0242(4) 0.0025(3) 0.0031(3) 0.0001(4)
P1 0.0418(5) 0.0207(5) 0.0266(5) 0.0007(4) 0.0070(4) 0.0016(4)
Si1 0.0386(6) 0.0278(5) 0.0370(6) -0.0023(4) 0.0040(4) -0.0001(4)
Si2 0.0424(6) 0.0382(6) 0.0312(6) -0.0009(5) 0.0048(4) 0.0102(5)
O1 0.073(2) 0.0330(17) 0.076(2) 0.0032(16) 0.0224(18) 0.0015(15)
C1 0.042(2) 0.0203(18) 0.0249(17) 0.0000(14) 0.0033(15) 0.0015(15)
C2 0.043(2) 0.0224(18) 0.0262(17) 0.0027(14) 0.0068(15) 0.0004(15)
C3 0.040(2) 0.0285(19) 0.0242(17) 0.0000(14) 0.0060(14) -0.0028(15)
C4 0.0392(19) 0.0297(19) 0.0232(17) -0.0004(14) 0.0074(14) 0.0035(15)
C5 0.048(2) 0.044(2) 0.044(2) -0.0060(19) 0.0136(19) 0.0049(19)
C6 0.057(3) 0.051(3) 0.051(3) -0.003(2) -0.008(2) 0.010(2)
C7 0.051(3) 0.042(3) 0.067(3) -0.004(2) 0.010(2) -0.014(2)
C8 0.053(3) 0.065(3) 0.060(3) -0.006(2) -0.009(2) 0.009(2)
C9 0.061(3) 0.069(3) 0.041(2) -0.001(2) 0.014(2) 0.022(2)
C10 0.068(3) 0.044(3) 0.062(3) 0.013(2) 0.010(2) 0.022(2)
C11 0.060(3) 0.025(2) 0.052(3) 0.0079(18) 0.009(2) 0.0028(18)
C12 0.053(2) 0.040(2) 0.055(3) 0.005(2) 0.017(2) -0.008(2)
C13 0.069(3) 0.053(3) 0.076(4) -0.012(3) 0.021(3) -0.009(3)
C14 0.146(6) 0.051(3) 0.078(4) 0.015(3) -0.003(4) -0.018(4)
C15 0.148(7) 0.068(5) 0.171(9) 0.003(5) 0.030(6) 0.048(5)
C16 0.123(5) 0.067(4) 0.133(6) -0.032(4) 0.070(5) 0.002(4)

loop_
_atom_type_symbol
_atom_type_description
_atom_type_scat_dispersion_real
_atom_type_scat_dispersion_imag
_atom_type_scat_source
C C 0.0033 0.0016 'International Tables Vol C Tables 4.2.6.8 and 6.1.1.4'
H H 0.0000 0.0000 'International Tables Vol C Tables 4.2.6.8 and 6.1.1.4'
K K 0.2009 0.2494 'International Tables Vol C Tables 4.2.6.8 and 6.1.1.4'
O O 0.0106 0.0060 'International Tables Vol C Tables 4.2.6.8 and 6.1.1.4'
P P 0.1023 0.0942 'International Tables Vol C Tables 4.2.6.8 and 6.1.1.4'
Si Si 0.0817 0.0704 'International Tables Vol C Tables 4.2.6.8 and 6.1.1.4'

loop_
_geom_angle_atom_site_label_1
_geom_angle_atom_site_label_2
_geom_angle_atom_site_label_3
_geom_angle
_geom_angle_site_symmetry_1
_geom_angle_site_symmetry_3
P1 K1 P1 135.31(3) 4_566 .
P1 K1 C1 31.04(6) . .
P1 K1 C1 104.40(6) 4_566 .
P1 K1 C5 78.37(7) 4_566 4_566
P1 K1 C5 92.49(7) . 4_566
O1 K1 P1 86.40(7) . .
O1 K1 P1 133.96(8) . 4_566
O1 K1 C1 113.45(9) . .
O1 K1 C1 103.87(10) . 4_566
O1 K1 C2 85.54(10) . 4_566
O1 K1 C2 133.70(10) . .
O1 K1 C3 123.72(10) . .
O1 K1 C3 93.54(10) . 4_566
O1 K1 C4 118.46(10) . 4_566
O1 K1 C4 97.30(10) . .
O1 K1 C5 81.96(10) . 4_566
C1 K1 P1 143.35(7) 4_566 .
C1 K1 P1 32.35(6) 4_566 4_566
C1 K1 C1 117.49(9) 4_566 .
C1 K1 C2 114.67(9) 4_566 .
C1 K1 C2 26.14(9) 4_566 4_566
C1 K1 C3 132.29(9) 4_566 .
C1 K1 C3 43.78(9) 4_566 4_566
C1 K1 C4 47.27(9) 4_566 4_566
C1 K1 C5 55.43(9) 4_566 4_566
C1 K1 C5 81.81(10) . 4_566
C2 K1 P1 161.31(7) 4_566 .
C2 K1 P1 48.61(7) 4_566 4_566
C2 K1 P1 47.33(6) . .
C2 K1 P1 90.56(7) . 4_566
C2 K1 C1 143.34(9) 4_566 .
C2 K1 C1 24.82(8) . .
C2 K1 C2 138.57(7) 4_566 .
C2 K1 C3 25.61(9) 4_566 4_566
C2 K1 C4 43.67(9) 4_566 4_566
C2 K1 C4 106.58(9) . 4_566
C2 K1 C5 69.69(10) 4_566 4_566
C2 K1 C5 99.05(10) . 4_566
C3 K1 P1 172.55(7) 4_566 .
C3 K1 P1 101.75(7) . 4_566
C3 K1 P1 47.93(7) 4_566 4_566
C3 K1 P1 48.08(7) . .
C3 K1 C1 42.80(9) . .
C3 K1 C1 151.86(9) 4_566 .
C3 K1 C2 132.03(9) 4_566 .
C3 K1 C2 25.50(9) . .
C3 K1 C2 147.47(10) . 4_566
C3 K1 C3 127.25(9) . 4_566
C3 K1 C4 25.46(9) 4_566 4_566
C3 K1 C4 104.58(9) . 4_566
C3 K1 C5 123.52(10) . 4_566
C3 K1 C5 94.88(9) 4_566 4_566
C4 K1 P1 31.88(7) . .
C4 K1 P1 31.67(7) 4_566 4_566
C4 K1 P1 152.25(7) 4_566 .
C4 K1 P1 128.20(7) . 4_566
C4 K1 C1 128.03(9) 4_566 .
C4 K1 C1 46.64(9) . .
C4 K1 C1 158.10(10) . 4_566
C4 K1 C2 166.62(10) . 4_566
C4 K1 C2 43.96(9) . .
C4 K1 C3 26.49(9) . .
C4 K1 C3 141.05(9) . 4_566
C4 K1 C4 125.28(9) . 4_566
C4 K1 C5 102.51(9) 4_566 4_566
C4 K1 C5 123.60(10) . 4_566
K1 P1 K1 125.74(3) 4_565 .
C1 P1 K1 74.97(11) . .
C1 P1 K1 69.59(11) . 4_565
C4 P1 K1 67.38(11) . .
C4 P1 K1 74.10(11) . 4_565
C4 P1 C1 91.96(17) . .
C1 Si1 K1 50.54(10) . 4_565
C1 Si1 C5 108.36(17) . .
C1 Si1 C6 115.39(19) . .
C1 Si1 C7 109.25(18) . .
C5 Si1 K1 59.50(13) . 4_565
C6 Si1 K1 140.34(16) . 4_565
C6 Si1 C5 107.4(2) . .
C7 Si1 K1 112.53(16) . 4_565
C7 Si1 C5 109.1(2) . .
C7 Si1 C6 107.1(2) . .
C4 Si2 C8 114.3(2) . .
C4 Si2 C9 110.64(18) . .
C4 Si2 C10 109.25(19) . .
C9 Si2 C8 106.9(2) . .
C9 Si2 C10 106.9(2) . .
C10 Si2 C8 108.5(2) . .
C13 O1 K1 116.6(3) . .
C16 O1 K1 136.3(3) . .
C16 O1 C13 107.1(4) . .
K1 C1 K1 130.06(12) 4_565 .
P1 C1 K1 73.98(11) . .
P1 C1 K1 78.05(12) . 4_565
P1 C1 Si1 120.98(19) . .
Si1 C1 K1 127.87(15) . .
Si1 C1 K1 101.96(13) . 4_565
C2 C1 K1 78.1(2) . 4_565
C2 C1 K1 74.3(2) . .
C2 C1 P1 110.6(3) . .
C2 C1 Si1 127.4(3) . .
K1 C2 K1 132.15(11) 4_565 .
C1 C2 K1 80.9(2) . .
C1 C2 K1 75.73(19) . 4_565
C1 C2 C11 123.9(3) . .
C3 C2 K1 79.87(19) . 4_565
C3 C2 K1 72.00(19) . .
C3 C2 C1 113.3(3) . .
C3 C2 C11 122.8(3) . .
C11 C2 K1 114.7(2) . .
C11 C2 K1 113.0(2) . 4_565
K1 C3 K1 134.87(12) . 4_565
C2 C3 K1 82.5(2) . .
C2 C3 K1 74.52(19) . 4_565
C2 C3 C4 114.2(3) . .
C2 C3 C12 122.3(3) . .
C4 C3 K1 78.71(19) . 4_565
C4 C3 K1 76.2(2) . .
C4 C3 C12 123.5(3) . .
C12 C3 K1 109.8(2) . .
C12 C3 K1 115.3(2) . 4_565
K1 C4 K1 133.94(12) . 4_565
P1 C4 K1 74.23(11) . 4_565
P1 C4 K1 80.74(12) . .
P1 C4 Si2 121.8(2) . .
Si2 C4 K1 103.35(14) . .
Si2 C4 K1 122.68(15) . 4_565
C3 C4 K1 75.83(19) . 4_565
C3 C4 K1 77.36(19) . .
C3 C4 P1 109.9(3) . .
C3 C4 Si2 127.8(3) . .
K1 C5 H5A 67.8 4_565 .
K1 C5 H5B 157.5 4_565 .
K1 C5 H5C 54.5 4_565 .
Si1 C5 K1 91.93(14) . 4_565
Si1 C5 H5A 109.5 . .
Si1 C5 H5B 109.5 . .
Si1 C5 H5C 109.5 . .
H5A C5 H5B 109.5 . .
H5A C5 H5C 109.5 . .
H5B C5 H5C 109.5 . .
Si1 C6 H6A 109.5 . .
Si1 C6 H6B 109.5 . .
Si1 C6 H6C 109.5 . .
H6A C6 H6B 109.5 . .
H6A C6 H6C 109.5 . .
H6B C6 H6C 109.5 . .
Si1 C7 H7A 109.5 . .
Si1 C7 H7B 109.5 . .
Si1 C7 H7C 109.5 . .
H7A C7 H7B 109.5 . .
H7A C7 H7C 109.5 . .
H7B C7 H7C 109.5 . .
Si2 C8 H8A 109.5 . .
Si2 C8 H8B 109.5 . .
Si2 C8 H8C 109.5 . .
H8A C8 H8B 109.5 . .
H8A C8 H8C 109.5 . .
H8B C8 H8C 109.5 . .
Si2 C9 H9A 109.5 . .
Si2 C9 H9B 109.5 . .
Si2 C9 H9C 109.5 . .
H9A C9 H9B 109.5 . .
H9A C9 H9C 109.5 . .
H9B C9 H9C 109.5 . .
Si2 C10 H10A 109.5 . .
Si2 C10 H10B 109.5 . .
Si2 C10 H10C 109.5 . .
H10A C10 H10B 109.5 . .
H10A C10 H10C 109.5 . .
H10B C10 H10C 109.5 . .
C2 C11 H11A 109.5 . .
C2 C11 H11B 109.5 . .
C2 C11 H11C 109.5 . .
H11A C11 H11B 109.5 . .
H11A C11 H11C 109.5 . .
H11B C11 H11C 109.5 . .
C3 C12 H12A 109.5 . .
C3 C12 H12B 109.5 . .
C3 C12 H12C 109.5 . .
H12A C12 H12B 109.5 . .
H12A C12 H12C 109.5 . .
H12B C12 H12C 109.5 . .
O1 C13 H13A 110.5 . .
O1 C13 H13B 110.5 . .
O1 C13 C14 106.0(4) . .
H13A C13 H13B 108.7 . .
C14 C13 H13A 110.5 . .
C14 C13 H13B 110.5 . .
C13 C14 H14A 111.2 . .
C13 C14 H14B 111.2 . .
H14A C14 H14B 109.1 . .
C15 C14 C13 102.8(5) . .
C15 C14 H14A 111.2 . .
C15 C14 H14B 111.2 . .
C14 C15 H15A 110.5 . .
C14 C15 H15B 110.5 . .
H15A C15 H15B 108.6 . .
C16 C15 C14 106.4(6) . .
C16 C15 H15A 110.5 . .
C16 C15 H15B 110.5 . .
O1 C16 C15 108.4(5) . .
O1 C16 H16A 110.0 . .
O1 C16 H16B 110.0 . .
C15 C16 H16A 110.0 . .
C15 C16 H16B 110.0 . .
H16A C16 H16B 108.4 . .

loop_
_geom_bond_atom_site_label_1
_geom_bond_atom_site_label_2
_geom_bond_distance
_geom_bond_site_symmetry_2
K1 P1 3.3056(12) .
K1 P1 3.2423(12) 4_566
K1 O1 2.754(3) .
K1 C1 3.106(3) 4_566
K1 C1 3.321(3) .
K1 C2 3.136(3) 4_566
K1 C2 3.239(4) .
K1 C3 3.107(4) .
K1 C3 3.204(3) 4_566
K1 C4 3.092(3) .
K1 C4 3.240(3) 4_566
K1 C5 3.393(4) 4_566
P1 K1 3.2424(12) 4_565
P1 C1 1.773(3) .
P1 C4 1.769(4) .
Si1 K1 3.9356(14) 4_565
Si1 C1 1.857(4) .
Si1 C5 1.883(4) .
Si1 C6 1.877(4) .
Si1 C7 1.865(4) .
Si2 C4 1.852(4) .
Si2 C8 1.872(5) .
Si2 C9 1.869(4) .
Si2 C10 1.871(5) .
O1 C13 1.423(6) .
O1 C16 1.421(6) .
C1 K1 3.106(3) 4_565
C1 C2 1.412(5) .
C2 K1 3.136(3) 4_565
C2 C3 1.406(5) .
C2 C11 1.522(5) .
C3 K1 3.204(3) 4_565
C3 C4 1.420(5) .
C3 C12 1.522(5) .
C4 K1 3.240(3) 4_565
C5 K1 3.393(4) 4_565
C5 H5A 0.9800 .
C5 H5B 0.9800 .
C5 H5C 0.9800 .
C6 H6A 0.9800 .
C6 H6B 0.9800 .
C6 H6C 0.9800 .
C7 H7A 0.9800 .
C7 H7B 0.9800 .
C7 H7C 0.9800 .
C8 H8A 0.9800 .
C8 H8B 0.9800 .
C8 H8C 0.9800 .
C9 H9A 0.9800 .
C9 H9B 0.9800 .
C9 H9C 0.9800 .
C10 H10A 0.9800 .
C10 H10B 0.9800 .
C10 H10C 0.9800 .
C11 H11A 0.9800 .
C11 H11B 0.9800 .
C11 H11C 0.9800 .
C12 H12A 0.9800 .
C12 H12B 0.9800 .
C12 H12C 0.9800 .
C13 H13A 0.9900 .
C13 H13B 0.9900 .
C13 C14 1.482(8) .
C14 H14A 0.9900 .
C14 H14B 0.9900 .
C14 C15 1.456(10) .
C15 H15A 0.9900 .
C15 H15B 0.9900 .
C15 C16 1.433(10) .
C16 H16A 0.9900 .
C16 H16B 0.9900 .
